data_1548767
loop_
_publ_author_name
'Sadgrove, Nicholas J.'
'Klepp, Julian'
'Legendre, Sarah V.A.-M.'
'Lyddiard, Dane'
'Sumby, Christopher J.'
'Greatrex, Ben W.'

_publ_section_title
;
 Revision of the Phytochemistry of Eremophila sturtii and E. mitchellii
;
_journal_name_full 'Journal of Natural Products'
_journal_paper_doi 10.1021/acs.jnatprod.7b00616
_journal_year 2018
_chemical_absolute_configuration ad
_chemical_formula_moiety 'C15 H24 O2'
_chemical_formula_sum 'C15 H24 O2'
_chemical_formula_weight 236.34
_space_group_crystal_system orthorhombic
_space_group_IT_number 19
_space_group_name_Hall 'P 2ac 2ab'
_space_group_name_H-M_alt 'P 21 21 21'
_symmetry_space_group_name_Hall 'P 2ac 2ab'
_symmetry_space_group_name_H-M 'P 21 21 21'
_atom_sites_solution_hydrogens mixed
_audit_creation_date 2017-11-02
_audit_creation_method
;
Olex2 1.2
(compiled 2016.02.19 svn.r3266 for OlexSys, GUI svn.r5155)
;
_cell_angle_alpha 90
_cell_angle_beta 90
_cell_angle_gamma 90
_cell_formula_units_Z 4
_cell_length_a 5.18407(15)
_cell_length_b 8.7085(3)
_cell_length_c 29.2276(8)
_cell_measurement_reflns_used 1500
_cell_measurement_temperature 130.01(10)
_cell_measurement_theta_max 75.2600
_cell_measurement_theta_min 5.2870
_cell_volume 1319.49(7)
_computing_cell_refinement 'CrysAlisPro 1.171.38.46 (Rigaku OD, 2015)'
_computing_data_collection 'CrysAlisPro 1.171.38.46 (Rigaku OD, 2015)'
_computing_data_reduction 'CrysAlisPro 1.171.38.46 (Rigaku OD, 2015)'
_computing_molecular_graphics 'Olex2 (Dolomanov et al., 2009)'
_computing_publication_material 'Olex2 (Dolomanov et al., 2009)'
_computing_structure_refinement 'ShelXL (Sheldrick, 2015)'
_diffrn_ambient_environment N~2~
_diffrn_ambient_temperature 130.01(10)
_diffrn_detector 'CCD plate'
_diffrn_detector_area_resol_mean 10.2273
_diffrn_detector_type Atlas
_diffrn_measured_fraction_theta_full 0.999
_diffrn_measured_fraction_theta_max 0.984
_diffrn_measurement_details
;
List of Runs (angles in degrees, time in seconds):

  # Type    Start    End  Width  t~exp~   \w     \q     \k     \f   Frames
--------------------------------------------------------------------------
  1  \w    -49.00  35.00   1.00    2.50    --  -40.81  38.00  30.00   84
  2  \w    -96.00  -2.00   1.00    2.50    --  -40.81 125.00  90.00   94
  3  \w   -115.00 -13.00   1.00    2.50    --  -40.81 -57.00-120.00  102
  4  \w     38.00 107.00   1.00    5.00    --  110.21 -94.00 -60.00   69
  5  \w     60.00 109.00   1.00    5.00    --  110.21 -94.00  30.00   49
  6  \w     39.00  93.00   1.00    5.00    --  110.21 -45.00 -90.00   54
  7  \w     62.00 137.00   1.00    5.00    --  110.21  15.00-120.00   75
;
_diffrn_measurement_device 'four-circle diffractometer'
_diffrn_measurement_device_type 'SuperNova, Dual, Cu at zero, Atlas'
_diffrn_measurement_method '\w scans'
_diffrn_orient_matrix_type 'CrysAlisPro convention (1999,Acta A55,543-557)'
_diffrn_orient_matrix_UB_11 0.0435809000
_diffrn_orient_matrix_UB_12 -0.1746580000
_diffrn_orient_matrix_UB_13 -0.0027944000
_diffrn_orient_matrix_UB_21 -0.2444630000
_diffrn_orient_matrix_UB_22 -0.0267882000
_diffrn_orient_matrix_UB_23 0.0289694000
_diffrn_orient_matrix_UB_31 -0.1635626000
_diffrn_orient_matrix_UB_32 -0.0067266000
_diffrn_orient_matrix_UB_33 -0.0439568000
_diffrn_radiation_monochromator mirror
_diffrn_radiation_probe x-ray
_diffrn_radiation_type CuK\a
_diffrn_radiation_wavelength 1.54184
_diffrn_reflns_av_R_equivalents 0.0385
_diffrn_reflns_av_unetI/netI 0.0396
_diffrn_reflns_Laue_measured_fraction_full 0.999
_diffrn_reflns_Laue_measured_fraction_max 0.984
_diffrn_reflns_limit_h_max 4
_diffrn_reflns_limit_h_min -6
_diffrn_reflns_limit_k_max 10
_diffrn_reflns_limit_k_min -10
_diffrn_reflns_limit_l_max 32
_diffrn_reflns_limit_l_min -36
_diffrn_reflns_number 7685
_diffrn_reflns_point_group_measured_fraction_full 0.999
_diffrn_reflns_point_group_measured_fraction_max 0.977
_diffrn_reflns_theta_full 67.684
_diffrn_reflns_theta_max 75.778
_diffrn_reflns_theta_min 5.300
_diffrn_source 'micro-focus sealed X-ray tube'
_diffrn_source_type 'SuperNova (Cu) X-ray Source'
_exptl_absorpt_coefficient_mu 0.598
_exptl_absorpt_correction_T_max 1.00000
_exptl_absorpt_correction_T_min 0.82942
_exptl_absorpt_correction_type multi-scan
_exptl_absorpt_process_details
;
CrysAlisPro 1.171.38.46 (Rigaku Oxford Diffraction, 2015)
Empirical absorption correction using spherical harmonics,
 implemented in SCALE3 ABSPACK scaling algorithm.
;
_exptl_crystal_colour colourless
_exptl_crystal_density_diffrn 1.190
_exptl_crystal_description rod
_exptl_crystal_F_000 520
_exptl_crystal_size_max 0.32
_exptl_crystal_size_mid 0.07
_exptl_crystal_size_min 0.02
_refine_diff_density_max 0.167
_refine_diff_density_min -0.189
_refine_diff_density_rms 0.039
_refine_ls_abs_structure_details
;
 Flack x determined using 951 quotients [(I+)-(I-)]/[(I+)+(I-)]
 (Parsons, Flack and Wagner, Acta Cryst. B69 (2013) 249-259).
;
_refine_ls_abs_structure_Flack 0.02(16)
_refine_ls_extinction_method none
_refine_ls_goodness_of_fit_ref 1.031
_refine_ls_hydrogen_treatment mixed
_refine_ls_matrix_type full
_refine_ls_number_parameters 162
_refine_ls_number_reflns 2686
_refine_ls_number_restraints 0
_refine_ls_restrained_S_all 1.031
_refine_ls_R_factor_all 0.0407
_refine_ls_R_factor_gt 0.0350
_refine_ls_shift/su_max 0.000
_refine_ls_shift/su_mean 0.000
_refine_ls_structure_factor_coef Fsqd
_refine_ls_weighting_details 'w=1/[\s^2^(Fo^2^)+(0.0418P)^2^+0.1122P] where P=(Fo^2^+2Fc^2^)/3'
_refine_ls_weighting_scheme calc
_refine_ls_wR_factor_gt 0.0828
_refine_ls_wR_factor_ref 0.0858
_reflns_Friedel_coverage 0.664
_reflns_Friedel_fraction_full 0.998
_reflns_Friedel_fraction_max 0.967
_reflns_number_gt 2466
_reflns_number_total 2686
_reflns_threshold_expression 'I > 2\s(I)'
_cod_data_source_file np7b00616_si_003.cif
_cod_data_source_block compound_14
_cod_original_cell_volume 1319.50(7)
_cod_database_code 1548767
_shelxl_version_number 2014/6
_chemical_oxdiff_formula 'C13 H20 O2 F1'
_chemical_oxdiff_usercomment 'Needle in oil at 130 K'
_shelx_space_group_comment
;
The symmetry employed for this shelxl refinement is uniquely defined
by the following loop, which should always be used as a source of
symmetry information in preference to the above space-group names.
They are only intended as comments.
;
_shelx_estimated_absorpt_t_max 0.988
_shelx_estimated_absorpt_t_min 0.832
_reflns_odcompleteness_completeness 93.06
_reflns_odcompleteness_iscentric 1
_reflns_odcompleteness_theta 68.13
_olex2_refinement_description
;
1. Fixed Uiso
 At 1.2 times of:
  All C(H) groups, All C(H,H) groups
 At 1.5 times of:
  All C(H,H,H) groups, All O(H) groups
2.a Ternary CH refined with riding coordinates:
 C1(H1), C4(H4), C5(H5), C6(H6), C10(H10), C12(H12), C14(H14A)
2.b Secondary CH2 refined with riding coordinates:
 C2(H2A,H2B), C3(H3A,H3B), C9(H9A,H9B), C15(H15A,H15B)
2.c Aromatic/amide H refined with riding coordinates:
 C8(H8)
2.d Idealised Me refined as rotating group:
 C11(H11A,H11B,H11C), C13(H13A,H13B,H13C)
;
_olex2_submission_special_instructions 'No special instructions were received'
_oxdiff_exptl_absorpt_empirical_details
;
Empirical correction (ABSPACK) includes:
- Absorption correction using spherical harmonics
- Frame scaling
;
_oxdiff_exptl_absorpt_empirical_full_max 1.429
_oxdiff_exptl_absorpt_empirical_full_min 0.685

loop_
_space_group_symop_operation_xyz
'x, y, z'
'-x+1/2, -y, z+1/2'
'x+1/2, -y+1/2, -z'
'-x, y+1/2, -z+1/2'

loop_
_atom_site_label
_atom_site_type_symbol
_atom_site_fract_x
_atom_site_fract_y
_atom_site_fract_z
_atom_site_U_iso_or_equiv
_atom_site_adp_type
_atom_site_occupancy
_atom_site_site_symmetry_order
_atom_site_calc_flag
_atom_site_refinement_flags_posn
C1 C 0.3726(4) 0.4481(2) 0.28206(6) 0.0191(4) Uani 1 1 d .
H1 H 0.5305 0.3823 0.2806 0.023 Uiso 1 1 calc R
C2 C 0.1523(4) 0.3439(2) 0.29813(6) 0.0223(4) Uani 1 1 d .
H2A H 0.1363 0.2564 0.2767 0.027 Uiso 1 1 calc R
H2B H -0.0113 0.4024 0.2971 0.027 Uiso 1 1 calc R
C3 C 0.1912(4) 0.2814(2) 0.34666(7) 0.0230(4) Uani 1 1 d .
H3A H 0.0367 0.2230 0.3564 0.028 Uiso 1 1 calc R
H3B H 0.3415 0.2114 0.3473 0.028 Uiso 1 1 calc R
C4 C 0.2359(4) 0.4153(2) 0.37889(6) 0.0180(4) Uani 1 1 d .
H4 H 0.0805 0.4832 0.3776 0.022 Uiso 1 1 calc R
C5 C 0.4691(4) 0.5100(2) 0.36380(6) 0.0171(4) Uani 1 1 d .
H5 H 0.6205 0.4390 0.3623 0.021 Uiso 1 1 calc R
C6 C 0.5172(4) 0.6230(2) 0.40378(6) 0.0183(4) Uani 1 1 d .
H6 H 0.7064 0.6246 0.4104 0.022 Uiso 1 1 calc R
C7 C 0.4322(4) 0.7852(2) 0.39300(7) 0.0207(4) Uani 1 1 d .
C8 C 0.3017(4) 0.8212(2) 0.35514(7) 0.0224(4) Uani 1 1 d .
H8 H 0.2472 0.9247 0.3515 0.027 Uiso 1 1 calc R
C9 C 0.2350(4) 0.7093(2) 0.31781(7) 0.0205(4) Uani 1 1 d .
H9A H 0.2318 0.7631 0.2880 0.025 Uiso 1 1 calc R
H9B H 0.0611 0.6661 0.3234 0.025 Uiso 1 1 calc R
C10 C 0.4331(3) 0.5793(2) 0.31624(6) 0.0176(4) Uani 1 1 d .
H10 H 0.6018 0.6254 0.3070 0.021 Uiso 1 1 calc R
C11 C 0.3240(5) 0.5060(2) 0.23348(7) 0.0266(4) Uani 1 1 d .
H11A H 0.3135 0.4185 0.2125 0.040 Uiso 1 1 calc GR
H11B H 0.4659 0.5734 0.2241 0.040 Uiso 1 1 calc GR
H11C H 0.1614 0.5634 0.2326 0.040 Uiso 1 1 calc GR
C12 C 0.2988(4) 0.3856(2) 0.42925(7) 0.0207(4) Uani 1 1 d .
H12 H 0.4559 0.3191 0.4306 0.025 Uiso 1 1 calc R
C13 C 0.0870(4) 0.3077(2) 0.45703(7) 0.0261(4) Uani 1 1 d .
H13A H -0.0753 0.3638 0.4531 0.039 Uiso 1 1 calc GR
H13B H 0.1350 0.3074 0.4895 0.039 Uiso 1 1 calc GR
H13C H 0.0651 0.2017 0.4464 0.039 Uiso 1 1 calc GR
O14 O 0.1417(3) 0.62688(17) 0.45760(5) 0.0225(3) Uani 1 1 d .
H14 H 0.173(6) 0.723(3) 0.4630(9) 0.034 Uiso 1 1 d R
C14 C 0.3750(4) 0.5472(2) 0.44573(6) 0.0195(4) Uani 1 1 d .
H14A H 0.4930 0.5407 0.4727 0.023 Uiso 1 1 calc R
O15 O 0.3501(3) 0.90395(17) 0.46683(5) 0.0259(3) Uani 1 1 d .
H15 H 0.449(6) 0.904(3) 0.4922(10) 0.039 Uiso 1 1 d R
C15 C 0.5074(4) 0.9100(2) 0.42636(7) 0.0279(5) Uani 1 1 d .
H15A H 0.6910 0.8975 0.4349 0.033 Uiso 1 1 calc R
H15B H 0.4873 1.0115 0.4115 0.033 Uiso 1 1 calc R

loop_
_atom_site_aniso_label
_atom_site_aniso_U_11
_atom_site_aniso_U_22
_atom_site_aniso_U_33
_atom_site_aniso_U_23
_atom_site_aniso_U_13
_atom_site_aniso_U_12
C1 0.0190(9) 0.0207(9) 0.0177(9) -0.0023(7) 0.0005(7) 0.0013(7)
C2 0.0205(9) 0.0248(9) 0.0216(9) -0.0043(7) -0.0023(8) -0.0027(8)
C3 0.0245(10) 0.0199(9) 0.0244(10) -0.0014(7) 0.0025(8) -0.0044(8)
C4 0.0159(8) 0.0185(9) 0.0196(9) 0.0008(7) 0.0003(7) 0.0006(7)
C5 0.0132(9) 0.0194(9) 0.0187(9) -0.0006(7) -0.0013(7) 0.0012(7)
C6 0.0157(8) 0.0221(9) 0.0171(9) -0.0006(7) -0.0024(7) -0.0006(7)
C7 0.0240(9) 0.0195(9) 0.0187(9) -0.0012(7) 0.0014(8) -0.0021(7)
C8 0.0294(10) 0.0170(9) 0.0209(9) -0.0004(7) 0.0015(8) 0.0007(8)
C9 0.0233(9) 0.0203(9) 0.0179(9) 0.0008(7) -0.0026(8) 0.0022(8)
C10 0.0153(8) 0.0207(9) 0.0167(8) -0.0002(7) 0.0005(7) -0.0019(7)
C11 0.0351(11) 0.0246(10) 0.0199(9) -0.0028(7) -0.0013(8) 0.0014(9)
C12 0.0197(9) 0.0209(9) 0.0216(9) 0.0030(8) -0.0009(8) 0.0025(7)
C13 0.0299(11) 0.0247(10) 0.0238(10) 0.0050(8) 0.0028(9) -0.0013(9)
O14 0.0224(7) 0.0233(7) 0.0217(7) -0.0025(5) 0.0030(6) 0.0012(6)
C14 0.0172(9) 0.0245(9) 0.0168(8) 0.0004(7) -0.0027(7) 0.0021(7)
O15 0.0291(8) 0.0293(7) 0.0193(7) -0.0061(6) -0.0029(6) 0.0008(7)
C15 0.0382(12) 0.0247(10) 0.0208(10) -0.0025(8) -0.0001(9) -0.0050(9)

loop_
_atom_type_symbol
_atom_type_description
_atom_type_scat_dispersion_real
_atom_type_scat_dispersion_imag
_atom_type_scat_source
C C 0.0181 0.0091 'International Tables Vol C Tables 4.2.6.8 and 6.1.1.4'
H H 0.0000 0.0000 'International Tables Vol C Tables 4.2.6.8 and 6.1.1.4'
O O 0.0492 0.0322 'International Tables Vol C Tables 4.2.6.8 and 6.1.1.4'

loop_
_geom_angle_atom_site_label_1
_geom_angle_atom_site_label_2
_geom_angle_atom_site_label_3
_geom_angle
C2 C1 H1 106.5
C2 C1 C10 112.95(15)
C10 C1 H1 106.5
C11 C1 H1 106.5
C11 C1 C2 110.96(17)
C11 C1 C10 112.87(16)
C1 C2 H2A 108.9
C1 C2 H2B 108.9
C1 C2 C3 113.31(16)
H2A C2 H2B 107.7
C3 C2 H2A 108.9
C3 C2 H2B 108.9
C2 C3 H3A 109.9
C2 C3 H3B 109.9
H3A C3 H3B 108.3
C4 C3 C2 108.80(16)
C4 C3 H3A 109.9
C4 C3 H3B 109.9
C3 C4 H4 107.9
C3 C4 C5 110.87(15)
C3 C4 C12 120.01(16)
C5 C4 H4 107.9
C5 C4 C12 101.56(15)
C12 C4 H4 107.9
C4 C5 H5 107.5
C4 C5 C6 104.62(15)
C6 C5 H5 107.5
C10 C5 C4 112.29(15)
C10 C5 H5 107.5
C10 C5 C6 117.08(16)
C5 C6 H6 108.3
C5 C6 C14 104.22(15)
C7 C6 C5 112.95(15)
C7 C6 H6 108.3
C7 C6 C14 114.66(16)
C14 C6 H6 108.3
C8 C7 C6 122.69(17)
C8 C7 C15 119.77(19)
C15 C7 C6 117.52(17)
C7 C8 H8 117.8
C7 C8 C9 124.45(18)
C9 C8 H8 117.8
C8 C9 H9A 109.6
C8 C9 H9B 109.6
C8 C9 C10 110.32(16)
H9A C9 H9B 108.1
C10 C9 H9A 109.6
C10 C9 H9B 109.6
C1 C10 H10 107.4
C5 C10 C1 108.65(15)
C5 C10 C9 110.34(15)
C5 C10 H10 107.4
C9 C10 C1 115.41(16)
C9 C10 H10 107.4
C1 C11 H11A 109.5
C1 C11 H11B 109.5
C1 C11 H11C 109.5
H11A C11 H11B 109.5
H11A C11 H11C 109.5
H11B C11 H11C 109.5
C4 C12 H12 108.0
C4 C12 C14 101.60(15)
C13 C12 C4 115.74(16)
C13 C12 H12 108.0
C13 C12 C14 115.16(17)
C14 C12 H12 108.0
C12 C13 H13A 109.5
C12 C13 H13B 109.5
C12 C13 H13C 109.5
H13A C13 H13B 109.5
H13A C13 H13C 109.5
H13B C13 H13C 109.5
C14 O14 H14 111(2)
C6 C14 H14A 110.6
C12 C14 C6 105.05(15)
C12 C14 H14A 110.6
O14 C14 C6 112.30(15)
O14 C14 C12 107.50(16)
O14 C14 H14A 110.6
C15 O15 H15 110.8(18)
C7 C15 H15A 109.4
C7 C15 H15B 109.4
O15 C15 C7 111.00(17)
O15 C15 H15A 109.4
O15 C15 H15B 109.4
H15A C15 H15B 108.0

loop_
_geom_bond_atom_site_label_1
_geom_bond_atom_site_label_2
_geom_bond_distance
C1 H1 1.0000
C1 C2 1.532(3)
C1 C10 1.550(3)
C1 C11 1.528(3)
C2 H2A 0.9900
C2 H2B 0.9900
C2 C3 1.533(3)
C3 H3A 0.9900
C3 H3B 0.9900
C3 C4 1.517(3)
C4 H4 1.0000
C4 C5 1.528(3)
C4 C12 1.530(3)
C5 H5 1.0000
C5 C6 1.548(2)
C5 C10 1.527(3)
C6 H6 1.0000
C6 C7 1.512(3)
C6 C14 1.575(3)
C7 C8 1.335(3)
C7 C15 1.511(3)
C8 H8 0.9500
C8 C9 1.504(3)
C9 H9A 0.9900
C9 H9B 0.9900
C9 C10 1.529(3)
C10 H10 1.0000
C11 H11A 0.9800
C11 H11B 0.9800
C11 H11C 0.9800
C12 H12 1.0000
C12 C13 1.525(3)
C12 C14 1.539(3)
C13 H13A 0.9800
C13 H13B 0.9800
C13 H13C 0.9800
O14 H14 0.87(3)
O14 C14 1.437(2)
C14 H14A 1.0000
O15 H15 0.90(3)
O15 C15 1.438(3)
C15 H15A 0.9900
C15 H15B 0.9900

loop_
_geom_torsion_atom_site_label_1
_geom_torsion_atom_site_label_2
_geom_torsion_atom_site_label_3
_geom_torsion_atom_site_label_4
_geom_torsion
C1 C2 C3 C4 54.4(2)
C2 C1 C10 C5 51.2(2)
C2 C1 C10 C9 -73.3(2)
C2 C3 C4 C5 -58.0(2)
C2 C3 C4 C12 -175.86(17)
C3 C4 C5 C6 -170.72(16)
C3 C4 C5 C10 61.3(2)
C3 C4 C12 C13 -64.3(2)
C3 C4 C12 C14 170.21(17)
C4 C5 C6 C7 -105.29(17)
C4 C5 C6 C14 19.79(18)
C4 C5 C10 C1 -55.78(19)
C4 C5 C10 C9 71.7(2)
C4 C12 C14 C6 -35.26(18)
C4 C12 C14 O14 84.52(16)
C5 C4 C12 C13 173.18(16)
C5 C4 C12 C14 47.67(17)
C5 C6 C7 C8 7.6(3)
C5 C6 C7 C15 -170.59(17)
C5 C6 C14 C12 9.65(19)
C5 C6 C14 O14 -106.89(17)
C6 C5 C10 C1 -176.84(16)
C6 C5 C10 C9 -49.4(2)
C6 C7 C8 C9 -3.2(3)
C6 C7 C15 O15 -75.6(2)
C7 C6 C14 C12 133.63(16)
C7 C6 C14 O14 17.1(2)
C7 C8 C9 C10 -27.4(3)
C8 C7 C15 O15 106.1(2)
C8 C9 C10 C1 174.67(16)
C8 C9 C10 C5 51.0(2)
C10 C1 C2 C3 -52.4(2)
C10 C5 C6 C7 19.7(2)
C10 C5 C6 C14 144.78(16)
C11 C1 C2 C3 179.70(16)
C11 C1 C10 C5 178.08(16)
C11 C1 C10 C9 53.6(2)
C12 C4 C5 C6 -42.09(18)
C12 C4 C5 C10 -170.07(15)
C13 C12 C14 C6 -161.16(16)
C13 C12 C14 O14 -41.4(2)
C14 C6 C7 C8 -111.6(2)
C14 C6 C7 C15 70.2(2)
C15 C7 C8 C9 174.95(18)
